data_7112952
loop_
_publ_author_name
'Bernhard, Claire'
'Goze, Christine'
'Rousselin, Yoann'
'Denat, Franck'

_publ_section_title
;
 First bodipy-DOTA derivatives as probes for bimodal imaging.
;
_journal_issue 43
_journal_name_full 'Chemical communications (Cambridge, England)'
_journal_page_first 8267
_journal_page_last 8269
_journal_paper_doi 10.1039/c0cc02749a
_journal_volume 46
_journal_year 2010
_chemical_formula_moiety 'C35 H41 B F2 N6 O4, C H2 Cl2'
_chemical_formula_sum 'C36 H43 B Cl2 F2 N6 O4'
_chemical_formula_weight 743.47
_chemical_name_systematic
;
?
;
_space_group_IT_number 2
_symmetry_cell_setting triclinic
_symmetry_space_group_name_Hall '-P 1'
_symmetry_space_group_name_H-M 'P -1'
_atom_sites_solution_hydrogens geom
_atom_sites_solution_primary direct
_atom_sites_solution_secondary difmap
_audit_creation_method SHELXL-97
_cell_angle_alpha 101.572(2)
_cell_angle_beta 103.112(3)
_cell_angle_gamma 99.345(3)
_cell_formula_units_Z 2
_cell_length_a 9.5109(4)
_cell_length_b 12.5631(6)
_cell_length_c 16.3648(8)
_cell_measurement_reflns_used 7085
_cell_measurement_temperature 115(2)
_cell_measurement_theta_max 27.485
_cell_measurement_theta_min 0.998
_cell_volume 1820.86(15)
_computing_cell_refinement 'HKL Scalepack (Otwinowski & Minor 1997)'
_computing_data_collection 'Collect (Bruker AXS BV, 1997-2004)'
_computing_data_reduction 'HKL Denzo and Scalepack (Otwinowski & Minor 1997)'
_computing_molecular_graphics 'ORTEP3 (Farrugia,1997)'
_computing_publication_material 'WinGX publication routines (Farrugia, 1999)'
_computing_structure_refinement 'SHELXL-97 (Sheldrick, 1997)'
_computing_structure_solution 'SIR92 (Altomare et al., 1993)'
_diffrn_ambient_temperature 115(2)
_diffrn_measured_fraction_theta_full 0.978
_diffrn_measured_fraction_theta_max 0.978
_diffrn_measurement_device_type 'Nonius Kappa APEX-II'
_diffrn_measurement_method CCD
_diffrn_radiation_monochromator graphite
_diffrn_radiation_source 'fine-focus sealed tube'
_diffrn_radiation_type MoK\a
_diffrn_radiation_wavelength 0.71073
_diffrn_reflns_av_R_equivalents 0.0477
_diffrn_reflns_av_sigmaI/netI 0.0663
_diffrn_reflns_limit_h_max 12
_diffrn_reflns_limit_h_min -8
_diffrn_reflns_limit_k_max 16
_diffrn_reflns_limit_k_min -16
_diffrn_reflns_limit_l_max 20
_diffrn_reflns_limit_l_min -21
_diffrn_reflns_number 13572
_diffrn_reflns_theta_full 27.54
_diffrn_reflns_theta_max 27.54
_diffrn_reflns_theta_min 1.87
_exptl_absorpt_coefficient_mu 0.237
_exptl_absorpt_correction_type none
_exptl_crystal_colour red
_exptl_crystal_density_diffrn 1.356
_exptl_crystal_density_method 'not measured'
_exptl_crystal_description Prism
_exptl_crystal_F_000 780
_exptl_crystal_size_max 0.07
_exptl_crystal_size_mid 0.05
_exptl_crystal_size_min 0.05
_refine_diff_density_max 0.416
_refine_diff_density_min -0.955
_refine_diff_density_rms 0.081
_refine_ls_extinction_method none
_refine_ls_goodness_of_fit_ref 1.134
_refine_ls_hydrogen_treatment noref
_refine_ls_matrix_type full
_refine_ls_number_constraints 8
_refine_ls_number_parameters 467
_refine_ls_number_reflns 8217
_refine_ls_number_restraints 0
_refine_ls_restrained_S_all 1.134
_refine_ls_R_factor_all 0.1499
_refine_ls_R_factor_gt 0.0979
_refine_ls_shift/su_max 0.007
_refine_ls_shift/su_mean 0.000
_refine_ls_structure_factor_coef Fsqd
_refine_ls_weighting_details 'calc w=1/[\s^2^(Fo^2^)+(0.0402P)^2^+6.3481P] where P=(Fo^2^+2Fc^2^)/3'
_refine_ls_weighting_scheme calc
_refine_ls_wR_factor_gt 0.1917
_refine_ls_wR_factor_ref 0.2229
_reflns_number_gt 5507
_reflns_number_total 8217
_reflns_threshold_expression >2sigma(I)
_cod_data_source_file c0cc02749a.txt
_cod_data_source_block 10cb732
_cod_database_code 7112952

loop_
_symmetry_equiv_pos_as_xyz
'x, y, z'
'-x, -y, -z'

loop_
_atom_site_label
_atom_site_type_symbol
_atom_site_fract_x
_atom_site_fract_y
_atom_site_fract_z
_atom_site_U_iso_or_equiv
_atom_site_adp_type
_atom_site_occupancy
_atom_site_symmetry_multiplicity
_atom_site_calc_flag
_atom_site_refinement_flags
_atom_site_disorder_assembly
_atom_site_disorder_group
C1 C 0.8164(4) 0.0027(4) 0.8938(3) 0.0291(9) Uani 1 1 d . . .
C2 C 0.8085(4) -0.0832(4) 0.9371(3) 0.0297(9) Uani 1 1 d . . .
C3 C 0.7753(4) -0.0413(4) 1.0142(3) 0.0279(9) Uani 1 1 d . . .
C4 C 0.7652(4) 0.0713(4) 1.0173(3) 0.0261(9) Uani 1 1 d . . .
C5 C 0.7455(4) 0.1551(4) 1.0816(3) 0.0263(9) Uani 1 1 d . . .
C6 C 0.7528(5) 0.2644(4) 1.0732(3) 0.0276(9) Uani 1 1 d . . .
C7 C 0.7427(5) 0.3633(4) 1.1299(3) 0.0303(9) Uani 1 1 d . . .
C8 C 0.7661(5) 0.4495(4) 1.0897(3) 0.0317(10) Uani 1 1 d . . .
C9 C 0.7880(5) 0.4034(4) 1.0087(3) 0.0321(10) Uani 1 1 d . . .
C10 C 0.8463(5) -0.0014(4) 0.8075(3) 0.0394(11) Uani 1 1 d . . .
H10A H 0.7718 0.0279 0.7719 0.059 Uiso 1 1 calc R . .
H10B H 0.8417 -0.0787 0.7785 0.059 Uiso 1 1 calc R . .
H10C H 0.9449 0.0437 0.8155 0.059 Uiso 1 1 calc R . .
C11 C 0.8280(5) -0.1986(4) 0.9039(3) 0.0333(10) Uani 1 1 d . . .
H11A H 0.8810 -0.2246 0.9529 0.040 Uiso 1 1 calc R . .
H11B H 0.8899 -0.1966 0.8628 0.040 Uiso 1 1 calc R . .
C12 C 0.6809(5) -0.2814(4) 0.8584(3) 0.0410(11) Uani 1 1 d . . .
H12A H 0.6209 -0.2862 0.8995 0.061 Uiso 1 1 calc R . .
H12B H 0.6997 -0.3548 0.8369 0.061 Uiso 1 1 calc R . .
H12C H 0.6278 -0.2561 0.8097 0.061 Uiso 1 1 calc R . .
C13 C 0.7526(5) -0.1090(4) 1.0782(3) 0.0335(10) Uani 1 1 d . . .
H13A H 0.6466 -0.1383 1.0684 0.050 Uiso 1 1 calc R . .
H13B H 0.7936 -0.0618 1.1372 0.050 Uiso 1 1 calc R . .
H13C H 0.8030 -0.1710 1.0707 0.050 Uiso 1 1 calc R . .
C14 C 0.7112(5) 0.3777(4) 1.2172(3) 0.0335(10) Uani 1 1 d . . .
H14A H 0.8015 0.3804 1.2614 0.050 Uiso 1 1 calc R . .
H14B H 0.6339 0.3148 1.2158 0.050 Uiso 1 1 calc R . .
H14C H 0.6776 0.4472 1.2312 0.050 Uiso 1 1 calc R . .
C15 C 0.7673(6) 0.5711(4) 1.1246(4) 0.0411(11) Uani 1 1 d . . .
H15A H 0.8019 0.5897 1.1886 0.049 Uiso 1 1 calc R . .
H15B H 0.8391 0.6175 1.1037 0.049 Uiso 1 1 calc R . .
C16 C 0.6178(6) 0.6004(5) 1.0984(4) 0.0520(14) Uani 1 1 d . . .
H16A H 0.5865 0.5885 1.0353 0.078 Uiso 1 1 calc R . .
H16B H 0.6252 0.6787 1.1259 0.078 Uiso 1 1 calc R . .
H16C H 0.5451 0.5530 1.1170 0.078 Uiso 1 1 calc R . .
C17 C 0.8115(6) 0.4607(4) 0.9399(3) 0.0402(11) Uani 1 1 d . . .
H17A H 0.8914 0.4367 0.9174 0.060 Uiso 1 1 calc R . .
H17B H 0.8384 0.5414 0.9643 0.060 Uiso 1 1 calc R . .
H17C H 0.7202 0.4417 0.8927 0.060 Uiso 1 1 calc R . .
C18 C 0.7244(4) 0.1276(3) 1.1631(2) 0.0236(8) Uani 1 1 d . . .
C19 C 0.5907(5) 0.0680(4) 1.1670(3) 0.0286(9) Uani 1 1 d . . .
H19 H 0.5083 0.0458 1.1173 0.034 Uiso 1 1 calc R . .
C20 C 0.5776(4) 0.0410(4) 1.2433(3) 0.0265(9) Uani 1 1 d . . .
H20 H 0.4861 0.0000 1.2457 0.032 Uiso 1 1 calc R . .
C21 C 0.6979(4) 0.0737(3) 1.3168(3) 0.0237(8) Uani 1 1 d . . .
C22 C 0.8313(4) 0.1341(3) 1.3131(2) 0.0232(8) Uani 1 1 d . . .
H22 H 0.9135 0.1575 1.3629 0.028 Uiso 1 1 calc R . .
C23 C 0.8439(5) 0.1603(3) 1.2360(3) 0.0257(9) Uani 1 1 d . . .
H23 H 0.9353 0.2010 1.2332 0.031 Uiso 1 1 calc R . .
C24 C 0.6758(4) 0.0436(3) 1.3982(3) 0.0228(8) Uani 1 1 d . . .
C25 C 0.7882(4) 0.0432(3) 1.5481(2) 0.0216(8) Uani 1 1 d . . .
H25 H 0.6965 0.0636 1.5604 0.026 Uiso 1 1 calc R . .
C26 C 0.9242(4) 0.1156(3) 1.6187(3) 0.0248(8) Uani 1 1 d . . .
H26A H 0.9252 0.0941 1.6738 0.030 Uiso 1 1 calc R . .
H26B H 1.0148 0.1012 1.6026 0.030 Uiso 1 1 calc R . .
C27 C 0.9263(5) 0.2385(3) 1.6323(3) 0.0263(9) Uani 1 1 d . . .
C28 C 0.8662(6) 0.2916(4) 1.6950(3) 0.0378(11) Uani 1 1 d . . .
H28 H 0.8272 0.2505 1.7307 0.045 Uiso 1 1 calc R . .
C29 C 0.8622(6) 0.4021(4) 1.7061(3) 0.0397(11) Uani 1 1 d . . .
H29 H 0.8228 0.4382 1.7497 0.048 Uiso 1 1 calc R . .
C30 C 0.9170(5) 0.4601(4) 1.6521(3) 0.0309(9) Uani 1 1 d . . .
C31 C 0.9814(5) 0.4108(4) 1.5913(3) 0.0318(10) Uani 1 1 d . . .
H31 H 1.0218 0.4526 1.5564 0.038 Uiso 1 1 calc R . .
C32 C 0.9863(5) 0.3004(3) 1.5817(3) 0.0288(9) Uani 1 1 d . . .
H32 H 1.0310 0.2659 1.5401 0.035 Uiso 1 1 calc R . .
C34 C 0.7850(4) -0.0789(3) 1.5492(2) 0.0227(8) Uani 1 1 d . B .
C35 C 0.6548(5) -0.2484(4) 1.5725(4) 0.0409(12) Uani 1 1 d . B .
H35A H 0.7395 -0.2525 1.6189 0.049 Uiso 1 1 calc R . .
H35B H 0.6586 -0.2966 1.5175 0.049 Uiso 1 1 calc R . .
C36 C 0.5152(6) -0.2897(5) 1.5926(5) 0.0593(16) Uani 1 1 d . . .
H36A H 0.5130 -0.3656 1.6014 0.071 Uiso 1 1 calc R A 1
H36B H 0.5105 -0.2408 1.6470 0.071 Uiso 1 1 calc R A 1
C37A C 0.5177(11) 0.7311(9) 1.3216(8) 0.0637(4) Uani 0.835(3) 1 d P B 1
H37A H 0.4444 0.7401 1.2713 0.076 Uiso 0.835(3) 1 calc PR B 1
H37B H 0.5000 0.7732 1.3750 0.076 Uiso 0.835(3) 1 calc PR B 1
C37B C 0.543(6) 0.732(5) 1.308(4) 0.0637(4) Uani 0.165(3) 1 d P B 2
H37C H 0.5326 0.7827 1.3602 0.076 Uiso 0.165(3) 1 calc PR B 2
H37D H 0.4498 0.7177 1.2621 0.076 Uiso 0.165(3) 1 calc PR B 2
N1 N 0.7916(4) 0.0956(3) 0.9416(2) 0.0278(8) Uani 1 1 d . . .
N2 N 0.7802(4) 0.2924(3) 0.9987(2) 0.0285(8) Uani 1 1 d . . .
N3 N 0.6674(4) -0.1334(3) 1.5647(2) 0.0305(8) Uani 1 1 d . . .
H3 H 0.5946 -0.0998 1.5705 0.037 Uiso 1 1 calc R B .
N4A N 0.3938(6) -0.2922(5) 1.5264(4) 0.0589(16) Uani 0.835(3) 1 d P B 1
H4A1 H 0.4064 -0.2707 1.4802 0.071 Uiso 0.835(3) 1 calc PR B 1
H4A2 H 0.3039 -0.3153 1.5306 0.071 Uiso 0.835(3) 1 calc PR B 1
N4B N 0.445(3) -0.411(2) 1.564(2) 0.0589(16) Uani 0.165(3) 1 d P B 2
H4B1 H 0.3629 -0.4354 1.5213 0.071 Uiso 0.165(3) 1 calc PR B 2
H4B2 H 0.4845 -0.4583 1.5897 0.071 Uiso 0.165(3) 1 calc PR B 2
N5 N 0.9062(4) 0.5761(3) 1.6601(3) 0.0370(9) Uani 1 1 d . . .
N6 N 0.7976(3) 0.0607(3) 1.4638(2) 0.0215(7) Uani 1 1 d . . .
H6 H 0.8850 0.0829 1.4558 0.026 Uiso 1 1 calc R . .
O1 O 0.5507(3) 0.0066(2) 1.40415(18) 0.0259(6) Uani 1 1 d . . .
O2 O 0.8915(3) -0.1197(2) 1.53864(19) 0.0290(7) Uani 1 1 d . . .
O3 O 0.9453(4) 0.6238(3) 1.6078(2) 0.0432(8) Uani 1 1 d . . .
O4 O 0.8587(4) 0.6215(3) 1.7183(3) 0.0509(10) Uani 1 1 d . . .
F1 F 0.6882(3) 0.2040(2) 0.84605(16) 0.0397(6) Uani 1 1 d . . .
F2 F 0.9364(3) 0.2465(2) 0.90554(17) 0.0392(6) Uani 1 1 d . . .
B1 B 0.7988(5) 0.2105(4) 0.9200(3) 0.0300(11) Uani 1 1 d . . .
Cl1A Cl 0.6956(2) 0.78367(17) 1.31663(17) 0.0637(4) Uani 0.835(3) 1 d P B 1
Cl2A Cl 0.4954(3) 0.58722(18) 1.32150(15) 0.0637(4) Uani 0.835(3) 1 d P B 1
Cl1B Cl 0.6957(12) 0.8013(9) 1.2723(9) 0.0637(4) Uani 0.165(3) 1 d P B 2
Cl2B Cl 0.5665(13) 0.6112(9) 1.3321(8) 0.0637(4) Uani 0.165(3) 1 d P B 2

loop_
_atom_site_aniso_label
_atom_site_aniso_U_11
_atom_site_aniso_U_22
_atom_site_aniso_U_33
_atom_site_aniso_U_23
_atom_site_aniso_U_13
_atom_site_aniso_U_12
C1 0.0232(19) 0.039(3) 0.023(2) 0.0079(18) 0.0054(17) 0.0010(18)
C2 0.024(2) 0.037(2) 0.025(2) 0.0053(18) 0.0060(17) 0.0026(18)
C3 0.025(2) 0.033(2) 0.025(2) 0.0093(18) 0.0054(17) 0.0032(17)
C4 0.0228(19) 0.033(2) 0.023(2) 0.0130(17) 0.0061(16) -0.0002(17)
C5 0.025(2) 0.031(2) 0.022(2) 0.0110(17) 0.0038(16) 0.0012(17)
C6 0.028(2) 0.034(2) 0.023(2) 0.0150(18) 0.0071(17) 0.0053(18)
C7 0.028(2) 0.033(2) 0.029(2) 0.0099(19) 0.0055(18) 0.0058(18)
C8 0.027(2) 0.032(2) 0.037(2) 0.015(2) 0.0074(19) 0.0037(18)
C9 0.031(2) 0.035(3) 0.036(2) 0.021(2) 0.0082(19) 0.0078(19)
C10 0.041(3) 0.057(3) 0.027(2) 0.014(2) 0.015(2) 0.014(2)
C11 0.031(2) 0.043(3) 0.028(2) 0.008(2) 0.0094(19) 0.011(2)
C12 0.044(3) 0.038(3) 0.041(3) 0.006(2) 0.015(2) 0.008(2)
C13 0.041(2) 0.031(2) 0.031(2) 0.0119(19) 0.013(2) 0.005(2)
C14 0.041(2) 0.033(2) 0.029(2) 0.0091(19) 0.013(2) 0.008(2)
C15 0.044(3) 0.033(3) 0.052(3) 0.019(2) 0.016(2) 0.010(2)
C16 0.053(3) 0.043(3) 0.064(4) 0.021(3) 0.013(3) 0.012(3)
C17 0.043(3) 0.046(3) 0.044(3) 0.030(2) 0.017(2) 0.014(2)
C18 0.030(2) 0.025(2) 0.0207(19) 0.0102(16) 0.0084(16) 0.0101(17)
C19 0.027(2) 0.038(3) 0.0199(19) 0.0113(18) 0.0033(16) 0.0040(18)
C20 0.025(2) 0.033(2) 0.025(2) 0.0114(18) 0.0113(17) 0.0055(17)
C21 0.030(2) 0.022(2) 0.024(2) 0.0107(16) 0.0113(17) 0.0089(16)
C22 0.0245(19) 0.027(2) 0.0191(18) 0.0086(16) 0.0060(16) 0.0052(16)
C23 0.028(2) 0.030(2) 0.026(2) 0.0149(17) 0.0127(17) 0.0085(17)
C24 0.029(2) 0.021(2) 0.0235(19) 0.0080(16) 0.0117(17) 0.0108(16)
C25 0.029(2) 0.024(2) 0.0205(19) 0.0126(16) 0.0138(16) 0.0121(16)
C26 0.030(2) 0.024(2) 0.022(2) 0.0083(16) 0.0063(17) 0.0078(17)
C27 0.034(2) 0.023(2) 0.021(2) 0.0047(16) 0.0072(17) 0.0059(17)
C28 0.060(3) 0.030(2) 0.031(2) 0.0082(19) 0.027(2) 0.008(2)
C29 0.057(3) 0.034(3) 0.035(3) 0.006(2) 0.029(2) 0.011(2)
C30 0.039(2) 0.028(2) 0.028(2) 0.0063(18) 0.0125(19) 0.0098(19)
C31 0.044(3) 0.024(2) 0.032(2) 0.0091(18) 0.016(2) 0.0083(19)
C32 0.039(2) 0.026(2) 0.027(2) 0.0085(17) 0.0160(19) 0.0080(18)
C34 0.0262(19) 0.023(2) 0.0219(19) 0.0081(16) 0.0093(16) 0.0078(16)
C35 0.039(3) 0.031(3) 0.062(3) 0.023(2) 0.021(2) 0.010(2)
C36 0.054(3) 0.043(3) 0.093(5) 0.028(3) 0.034(3) 0.008(3)
C37A 0.0529(8) 0.0501(7) 0.0788(10) 0.0009(7) 0.0094(8) 0.0156(6)
C37B 0.0529(8) 0.0501(7) 0.0788(10) 0.0009(7) 0.0094(8) 0.0156(6)
N1 0.0285(18) 0.037(2) 0.0207(17) 0.0127(15) 0.0075(14) 0.0064(15)
N2 0.0302(18) 0.033(2) 0.0259(18) 0.0166(16) 0.0080(15) 0.0062(15)
N3 0.0314(19) 0.030(2) 0.041(2) 0.0191(17) 0.0175(17) 0.0118(16)
N4A 0.039(3) 0.047(3) 0.086(4) 0.027(3) 0.007(3) -0.004(2)
N4B 0.039(3) 0.047(3) 0.086(4) 0.027(3) 0.007(3) -0.004(2)
N5 0.043(2) 0.029(2) 0.040(2) 0.0041(17) 0.0161(18) 0.0070(17)
N6 0.0226(16) 0.0279(18) 0.0201(16) 0.0118(14) 0.0103(13) 0.0086(14)
O1 0.0254(14) 0.0322(16) 0.0244(14) 0.0113(12) 0.0111(12) 0.0069(12)
O2 0.0321(15) 0.0304(16) 0.0341(16) 0.0151(13) 0.0165(13) 0.0143(13)
O3 0.061(2) 0.0308(18) 0.047(2) 0.0169(16) 0.0223(18) 0.0153(16)
O4 0.066(2) 0.033(2) 0.060(2) 0.0021(17) 0.038(2) 0.0135(18)
F1 0.0438(15) 0.0510(18) 0.0245(13) 0.0184(12) 0.0025(11) 0.0091(13)
F2 0.0371(14) 0.0488(17) 0.0412(15) 0.0237(13) 0.0198(12) 0.0072(12)
B1 0.029(2) 0.039(3) 0.024(2) 0.017(2) 0.007(2) 0.004(2)
Cl1A 0.0529(8) 0.0501(7) 0.0788(10) 0.0009(7) 0.0094(8) 0.0156(6)
Cl2A 0.0529(8) 0.0501(7) 0.0788(10) 0.0009(7) 0.0094(8) 0.0156(6)
Cl1B 0.0529(8) 0.0501(7) 0.0788(10) 0.0009(7) 0.0094(8) 0.0156(6)
Cl2B 0.0529(8) 0.0501(7) 0.0788(10) 0.0009(7) 0.0094(8) 0.0156(6)

loop_
_atom_type_symbol
_atom_type_description
_atom_type_scat_dispersion_real
_atom_type_scat_dispersion_imag
_atom_type_scat_source
C C 0.0033 0.0016 'International Tables Vol C Tables 4.2.6.8 and 6.1.1.4'
H H 0.0000 0.0000 'International Tables Vol C Tables 4.2.6.8 and 6.1.1.4'
N N 0.0061 0.0033 'International Tables Vol C Tables 4.2.6.8 and 6.1.1.4'
O O 0.0106 0.0060 'International Tables Vol C Tables 4.2.6.8 and 6.1.1.4'
F F 0.0171 0.0103 'International Tables Vol C Tables 4.2.6.8 and 6.1.1.4'
B B 0.0013 0.0007 'International Tables Vol C Tables 4.2.6.8 and 6.1.1.4'
Cl Cl 0.1484 0.1585 'International Tables Vol C Tables 4.2.6.8 and 6.1.1.4'

loop_
_geom_angle_atom_site_label_1
_geom_angle_atom_site_label_2
_geom_angle_atom_site_label_3
_geom_angle
N1 C1 C2 110.3(4)
N1 C1 C10 122.0(4)
C2 C1 C10 127.7(4)
C3 C2 C1 107.0(4)
C3 C2 C11 127.3(4)
C1 C2 C11 125.6(4)
C2 C3 C4 107.2(4)
C2 C3 C13 123.6(4)
C4 C3 C13 129.2(4)
C5 C4 N1 120.0(4)
C5 C4 C3 132.0(4)
N1 C4 C3 107.9(4)
C4 C5 C6 121.9(4)
C4 C5 C18 118.6(4)
C6 C5 C18 119.4(4)
C5 C6 N2 119.9(4)
C5 C6 C7 132.3(4)
N2 C6 C7 107.8(4)
C8 C7 C6 107.2(4)
C8 C7 C14 123.9(4)
C6 C7 C14 128.8(4)
C7 C8 C9 107.3(4)
C7 C8 C15 127.2(4)
C9 C8 C15 125.5(4)
N2 C9 C8 109.7(4)
N2 C9 C17 122.1(4)
C8 C9 C17 128.1(4)
C1 C10 H10A 109.5
C1 C10 H10B 109.5
H10A C10 H10B 109.5
C1 C10 H10C 109.5
H10A C10 H10C 109.5
H10B C10 H10C 109.5
C2 C11 C12 112.7(4)
C2 C11 H11A 109.1
C12 C11 H11A 109.1
C2 C11 H11B 109.1
C12 C11 H11B 109.1
H11A C11 H11B 107.8
C11 C12 H12A 109.5
C11 C12 H12B 109.5
H12A C12 H12B 109.5
C11 C12 H12C 109.5
H12A C12 H12C 109.5
H12B C12 H12C 109.5
C3 C13 H13A 109.5
C3 C13 H13B 109.5
H13A C13 H13B 109.5
C3 C13 H13C 109.5
H13A C13 H13C 109.5
H13B C13 H13C 109.5
C7 C14 H14A 109.5
C7 C14 H14B 109.5
H14A C14 H14B 109.5
C7 C14 H14C 109.5
H14A C14 H14C 109.5
H14B C14 H14C 109.5
C16 C15 C8 113.8(4)
C16 C15 H15A 108.8
C8 C15 H15A 108.8
C16 C15 H15B 108.8
C8 C15 H15B 108.8
H15A C15 H15B 107.7
C15 C16 H16A 109.5
C15 C16 H16B 109.5
H16A C16 H16B 109.5
C15 C16 H16C 109.5
H16A C16 H16C 109.5
H16B C16 H16C 109.5
C9 C17 H17A 109.5
C9 C17 H17B 109.5
H17A C17 H17B 109.5
C9 C17 H17C 109.5
H17A C17 H17C 109.5
H17B C17 H17C 109.5
C23 C18 C19 119.7(4)
C23 C18 C5 118.4(4)
C19 C18 C5 121.9(4)
C20 C19 C18 120.0(4)
C20 C19 H19 120.0
C18 C19 H19 120.0
C19 C20 C21 120.5(4)
C19 C20 H20 119.8
C21 C20 H20 119.8
C22 C21 C20 119.5(4)
C22 C21 C24 122.6(4)
C20 C21 C24 117.9(4)
C21 C22 C23 119.6(4)
C21 C22 H22 120.2
C23 C22 H22 120.2
C18 C23 C22 120.7(4)
C18 C23 H23 119.6
C22 C23 H23 119.6
O1 C24 N6 122.1(3)
O1 C24 C21 121.1(4)
N6 C24 C21 116.8(3)
N6 C25 C34 110.3(3)
N6 C25 C26 109.8(3)
C34 C25 C26 108.1(3)
N6 C25 H25 109.5
C34 C25 H25 109.5
C26 C25 H25 109.5
C27 C26 C25 112.6(3)
C27 C26 H26A 109.1
C25 C26 H26A 109.1
C27 C26 H26B 109.1
C25 C26 H26B 109.1
H26A C26 H26B 107.8
C28 C27 C32 118.8(4)
C28 C27 C26 120.4(4)
C32 C27 C26 120.8(4)
C29 C28 C27 121.2(4)
C29 C28 H28 119.4
C27 C28 H28 119.4
C28 C29 C30 118.5(4)
C28 C29 H29 120.7
C30 C29 H29 120.7
C31 C30 C29 121.7(4)
C31 C30 N5 119.3(4)
C29 C30 N5 119.1(4)
C32 C31 C30 119.1(4)
C32 C31 H31 120.4
C30 C31 H31 120.4
C31 C32 C27 120.6(4)
C31 C32 H32 119.7
C27 C32 H32 119.7
O2 C34 N3 123.8(4)
O2 C34 C25 119.9(3)
N3 C34 C25 116.3(3)
N3 C35 C36 111.3(4)
N3 C35 H35A 109.4
C36 C35 H35A 109.4
N3 C35 H35B 109.4
C36 C35 H35B 109.4
H35A C35 H35B 108.0
N4A C36 C35 111.2(5)
N4A C36 N4B 78.3(13)
C35 C36 N4B 120.0(12)
N4A C36 H36A 109.4
C35 C36 H36A 109.4
N4A C36 H36B 109.4
C35 C36 H36B 109.4
N4B C36 H36B 123.1
H36A C36 H36B 108.0
Cl1A C37A Cl2A 110.1(5)
Cl1A C37A H37A 109.6
Cl2A C37A H37A 109.6
Cl1A C37A H37B 109.6
Cl2A C37A H37B 109.6
H37A C37A H37B 108.2
Cl2B C37B Cl1B 114(2)
Cl2B C37B H37C 108.8
Cl1B C37B H37C 108.8
Cl2B C37B H37D 108.8
Cl1B C37B H37D 108.8
H37C C37B H37D 107.7
C1 N1 C4 107.6(4)
C1 N1 B1 127.0(3)
C4 N1 B1 125.3(4)
C9 N2 C6 107.9(4)
C9 N2 B1 126.7(3)
C6 N2 B1 125.4(4)
C34 N3 C35 121.6(4)
C34 N3 H3 119.2
C35 N3 H3 119.2
C36 N4A H4A1 120.0
C36 N4A H4A2 120.0
H4A1 N4A H4A2 120.0
C36 N4B H4B1 120.0
C36 N4B H4B2 120.0
H4B1 N4B H4B2 120.0
O4 N5 O3 122.9(4)
O4 N5 C30 118.8(4)
O3 N5 C30 118.3(4)
C24 N6 C25 121.5(3)
C24 N6 H6 119.3
C25 N6 H6 119.3
F1 B1 F2 108.7(3)
F1 B1 N2 110.6(4)
F2 B1 N2 109.9(4)
F1 B1 N1 110.8(4)
F2 B1 N1 109.4(4)
N2 B1 N1 107.4(3)

loop_
_geom_bond_atom_site_label_1
_geom_bond_atom_site_label_2
_geom_bond_distance
C1 N1 1.355(6)
C1 C2 1.406(6)
C1 C10 1.495(6)
C2 C3 1.392(6)
C2 C11 1.500(6)
C3 C4 1.425(6)
C3 C13 1.505(6)
C4 C5 1.400(6)
C4 N1 1.400(5)
C5 C6 1.400(6)
C5 C18 1.491(5)
C6 N2 1.402(5)
C6 C7 1.424(6)
C7 C8 1.390(6)
C7 C14 1.507(6)
C8 C9 1.411(6)
C8 C15 1.517(7)
C9 N2 1.358(6)
C9 C17 1.492(6)
C10 H10A 0.9800
C10 H10B 0.9800
C10 H10C 0.9800
C11 C12 1.529(7)
C11 H11A 0.9900
C11 H11B 0.9900
C12 H12A 0.9800
C12 H12B 0.9800
C12 H12C 0.9800
C13 H13A 0.9800
C13 H13B 0.9800
C13 H13C 0.9800
C14 H14A 0.9800
C14 H14B 0.9800
C14 H14C 0.9800
C15 C16 1.516(7)
C15 H15A 0.9900
C15 H15B 0.9900
C16 H16A 0.9800
C16 H16B 0.9800
C16 H16C 0.9800
C17 H17A 0.9800
C17 H17B 0.9800
C17 H17C 0.9800
C18 C23 1.385(6)
C18 C19 1.388(6)
C19 C20 1.385(5)
C19 H19 0.9500
C20 C21 1.396(6)
C20 H20 0.9500
C21 C22 1.390(5)
C21 C24 1.504(5)
C22 C23 1.392(5)
C22 H22 0.9500
C23 H23 0.9500
C24 O1 1.238(5)
C24 N6 1.343(5)
C25 N6 1.458(4)
C25 C34 1.533(5)
C25 C26 1.534(6)
C25 H25 1.0000
C26 C27 1.511(6)
C26 H26A 0.9900
C26 H26B 0.9900
C27 C28 1.393(6)
C27 C32 1.396(5)
C28 C29 1.372(6)
C28 H28 0.9500
C29 C30 1.387(6)
C29 H29 0.9500
C30 C31 1.380(6)
C30 N5 1.460(6)
C31 C32 1.373(6)
C31 H31 0.9500
C32 H32 0.9500
C34 O2 1.237(5)
C34 N3 1.317(5)
C35 N3 1.464(6)
C35 C36 1.477(7)
C35 H35A 0.9900
C35 H35B 0.9900
C36 N4A 1.384(8)
C36 N4B 1.49(3)
C36 H36A 0.9900
C36 H36B 0.9900
C37A Cl1A 1.740(9)
C37A Cl2A 1.785(12)
C37A H37A 0.9900
C37A H37B 0.9900
C37B Cl2B 1.68(6)
C37B Cl1B 1.84(5)
C37B H37C 0.9900
C37B H37D 0.9900
N1 B1 1.548(6)
N2 B1 1.542(6)
N3 H3 0.8800
N4A H4A1 0.8800
N4A H4A2 0.8800
N4B H4B1 0.8800
N4B H4B2 0.8800
N5 O4 1.223(5)
N5 O3 1.228(5)
N6 H6 0.8800
F1 B1 1.390(5)
F2 B1 1.402(5)

loop_
_geom_hbond_atom_site_label_D
_geom_hbond_atom_site_label_H
_geom_hbond_atom_site_label_A
_geom_hbond_distance_DH
_geom_hbond_distance_HA
_geom_hbond_distance_DA
_geom_hbond_angle_DHA
_geom_hbond_site_symmetry_A
N3 H3 O1 0.88 2.01 2.886(4) 172.2 2_658
N4B H4B2 Cl2B 0.88 2.55 3.31(3) 143.8 2_658
N6 H6 O2 0.88 2.08 2.941(4) 166.5 2_758
